data_4120441
loop_
_publ_author_name
'Liu, Guangfeng'
'Liu, Jie'
'Liu, Yang'
'Tao, Xutang'

_publ_section_title
;
 Oriented Single-Crystal-to-Single-Crystal Phase Transition with Dramatic
 Changes in the Dimensions of Crystals.
;
_journal_issue 2
_journal_name_full 'Journal of the American Chemical Society'
_journal_page_first 590
_journal_page_last 593
_journal_paper_doi 10.1021/ja4102634
_journal_volume 136
_journal_year 2014
_chemical_formula_moiety 'C18 H12 Cu N2 O2, C12 H4 N4'
_chemical_formula_sum 'C30 H16 Cu N6 O2'
_chemical_formula_weight 556.04
_chemical_name_systematic
; 
 ? 
;
_space_group_IT_number 2
_symmetry_cell_setting triclinic
_symmetry_space_group_name_Hall '-P 1'
_symmetry_space_group_name_H-M 'P -1'
_atom_sites_solution_hydrogens geom
_atom_sites_solution_primary direct
_atom_sites_solution_secondary difmap
_audit_creation_method SHELXL-97
_cell_angle_alpha 77.2600(10)
_cell_angle_beta 73.5540(10)
_cell_angle_gamma 78.1320(10)
_cell_formula_units_Z 1
_cell_length_a 8.0350(5)
_cell_length_b 8.2606(6)
_cell_length_c 9.7665(7)
_cell_measurement_reflns_used 4970
_cell_measurement_temperature 296(2)
_cell_measurement_theta_max 26.41
_cell_measurement_theta_min 2.56
_cell_volume 599.26(7)
_computing_cell_refinement 'Bruker SAINT'
_computing_data_collection 'Bruker APEX2'
_computing_data_reduction 'Bruker SAINT'
_computing_molecular_graphics 'Bruker SHELXTL'
_computing_publication_material 'Bruker SHELXTL'
_computing_structure_refinement 'SHELXL-97 (Sheldrick, 2008)'
_computing_structure_solution 'SHELXS-97 (Sheldrick, 2008)'
_diffrn_ambient_temperature 296(2)
_diffrn_measured_fraction_theta_full 0.995
_diffrn_measured_fraction_theta_max 0.995
_diffrn_measurement_device_type 'Bruker APEX-II CCD'
_diffrn_measurement_method '\f and \w scans'
_diffrn_radiation_monochromator graphite
_diffrn_radiation_source 'fine-focus sealed tube'
_diffrn_radiation_type MoK\a
_diffrn_radiation_wavelength 0.71073
_diffrn_reflns_av_R_equivalents 0.0171
_diffrn_reflns_av_sigmaI/netI 0.0172
_diffrn_reflns_limit_h_max 10
_diffrn_reflns_limit_h_min -10
_diffrn_reflns_limit_k_max 10
_diffrn_reflns_limit_k_min -10
_diffrn_reflns_limit_l_max 12
_diffrn_reflns_limit_l_min -12
_diffrn_reflns_number 6572
_diffrn_reflns_theta_full 26.43
_diffrn_reflns_theta_max 26.43
_diffrn_reflns_theta_min 2.21
_exptl_absorpt_coefficient_mu 0.954
_exptl_absorpt_correction_T_max 0.9140
_exptl_absorpt_correction_T_min 0.6521
_exptl_absorpt_correction_type multi-scan
_exptl_absorpt_process_details 'APEX2 Software Suite (Bruker,2009)'
_exptl_crystal_colour black
_exptl_crystal_density_diffrn 1.541
_exptl_crystal_density_method 'not measured'
_exptl_crystal_description plate
_exptl_crystal_F_000 283
_exptl_crystal_size_max 0.49
_exptl_crystal_size_mid 0.34
_exptl_crystal_size_min 0.10
_refine_diff_density_max 0.284
_refine_diff_density_min -0.302
_refine_diff_density_rms 0.079
_refine_ls_extinction_method none
_refine_ls_goodness_of_fit_ref 0.991
_refine_ls_hydrogen_treatment constr
_refine_ls_matrix_type full
_refine_ls_number_parameters 178
_refine_ls_number_reflns 2453
_refine_ls_number_restraints 0
_refine_ls_restrained_S_all 0.991
_refine_ls_R_factor_all 0.0257
_refine_ls_R_factor_gt 0.0253
_refine_ls_shift/su_max 0.000
_refine_ls_shift/su_mean 0.000
_refine_ls_structure_factor_coef Fsqd
_refine_ls_weighting_details 'calc w=1/[\s^2^(Fo^2^)+(0.0528P)^2^+0.1927P] where P=(Fo^2^+2Fc^2^)/3'
_refine_ls_weighting_scheme calc
_refine_ls_wR_factor_gt 0.0760
_refine_ls_wR_factor_ref 0.0764
_reflns_number_gt 2411
_reflns_number_total 2453
_reflns_threshold_expression >2sigma(I)
_cod_data_source_file ja4102634_si_002.cif
_cod_data_source_block FormII
_cod_depositor_comments
;
The following automatic conversions were performed:

'_symmetry_cell_setting' value 'Triclinic' changed to 'triclinic'
according to
/usr/data/users/saulius/automatic-downloads/current/ACS/lib/dictionaries/cif_core.dic
dictionary named 'cif_core.dic' version 2.4.2 from 2011-04-26.

Automatic conversion script
Id: cif_fix_values 2281 2013-09-26 08:29:07Z andrius 
;
_cod_original_sg_symbol_Hall '-P 1 '
_cod_original_sg_symbol_H-M 'P-1 '
_cod_database_code 4120441

loop_
_symmetry_equiv_pos_as_xyz
'x, y, z'
'-x, -y, -z'

loop_
_atom_site_label
_atom_site_type_symbol
_atom_site_fract_x
_atom_site_fract_y
_atom_site_fract_z
_atom_site_U_iso_or_equiv
_atom_site_adp_type
_atom_site_occupancy
_atom_site_symmetry_multiplicity
_atom_site_calc_flag
_atom_site_refinement_flags
Cu1 Cu 1.0000 0.0000 1.0000 0.02869(11) Uani 1 2 d S
O1 O 0.92332(16) -0.09131(14) 0.86629(13) 0.0360(3) Uani 1 1 d .
N1 N 0.94173(17) 0.21642(16) 0.88088(14) 0.0297(3) Uani 1 1 d .
N2 N 0.6966(2) 0.7946(2) 0.42294(19) 0.0547(4) Uani 1 1 d .
N3 N 0.6093(3) 0.4278(2) 0.1987(2) 0.0600(5) Uani 1 1 d .
C1 C 0.9525(2) 0.3690(2) 0.89602(19) 0.0377(4) Uani 1 1 d .
H1 H 0.9916 0.3815 0.9735 0.045 Uiso 1 1 calc R
C2 C 0.9066(3) 0.5122(2) 0.7984(2) 0.0458(4) Uani 1 1 d .
H2 H 0.9159 0.6182 0.8108 0.055 Uiso 1 1 calc R
C3 C 0.8483(3) 0.4945(2) 0.68523(19) 0.0407(4) Uani 1 1 d .
H3 H 0.8170 0.5891 0.6204 0.049 Uiso 1 1 calc R
C4 C 0.8350(2) 0.3337(2) 0.66554(17) 0.0319(3) Uani 1 1 d .
C5 C 0.88400(19) 0.19687(19) 0.76906(16) 0.0274(3) Uani 1 1 d .
C6 C 0.87674(19) 0.02676(19) 0.76307(16) 0.0290(3) Uani 1 1 d .
C7 C 0.8201(2) 0.0003(2) 0.64963(18) 0.0345(3) Uani 1 1 d .
H7 H 0.8131 -0.1082 0.6421 0.041 Uiso 1 1 calc R
C8 C 0.7730(2) 0.1366(2) 0.54563(17) 0.0369(4) Uani 1 1 d .
H8 H 0.7375 0.1154 0.4694 0.044 Uiso 1 1 calc R
C9 C 0.7776(2) 0.2994(2) 0.55254(17) 0.0370(4) Uani 1 1 d .
H9 H 0.7431 0.3868 0.4832 0.044 Uiso 1 1 calc R
C10 C 0.6517(2) 0.7690(2) 0.32948(19) 0.0394(4) Uani 1 1 d .
C11 C 0.5980(2) 0.7383(2) 0.21128(18) 0.0348(3) Uani 1 1 d .
C12 C 0.5493(2) 0.8673(2) 0.10730(17) 0.0326(3) Uani 1 1 d .
C13 C 0.5497(2) 1.0402(2) 0.11430(18) 0.0355(3) Uani 1 1 d .
H13 H 0.5825 1.0651 0.1904 0.043 Uiso 1 1 calc R
C14 C 0.4970(2) 0.8341(2) -0.01158(18) 0.0355(3) Uani 1 1 d .
H14 H 0.4953 0.7237 -0.0178 0.043 Uiso 1 1 calc R
C15 C 0.6031(2) 0.5653(2) 0.20483(19) 0.0406(4) Uani 1 1 d .

loop_
_atom_site_aniso_label
_atom_site_aniso_U_11
_atom_site_aniso_U_22
_atom_site_aniso_U_33
_atom_site_aniso_U_23
_atom_site_aniso_U_13
_atom_site_aniso_U_12
Cu1 0.03747(16) 0.02069(15) 0.03139(16) 0.00033(10) -0.01872(11) -0.00316(10)
O1 0.0526(7) 0.0222(5) 0.0395(6) -0.0015(4) -0.0261(5) -0.0031(5)
N1 0.0361(6) 0.0241(6) 0.0320(6) -0.0007(5) -0.0167(5) -0.0046(5)
N2 0.0713(11) 0.0532(10) 0.0498(9) -0.0017(8) -0.0372(9) -0.0087(9)
N3 0.0759(12) 0.0393(10) 0.0677(12) -0.0093(8) -0.0263(10) -0.0030(8)
C1 0.0539(10) 0.0263(8) 0.0414(9) -0.0028(7) -0.0270(8) -0.0074(7)
C2 0.0682(12) 0.0238(8) 0.0535(10) 0.0005(7) -0.0317(9) -0.0094(8)
C3 0.0561(10) 0.0267(8) 0.0423(9) 0.0067(7) -0.0256(8) -0.0078(7)
C4 0.0353(8) 0.0298(8) 0.0304(7) 0.0021(6) -0.0127(6) -0.0055(6)
C5 0.0287(7) 0.0259(7) 0.0280(7) -0.0013(6) -0.0104(5) -0.0039(5)
C6 0.0321(7) 0.0257(7) 0.0302(7) -0.0036(6) -0.0113(6) -0.0029(6)
C7 0.0414(8) 0.0305(8) 0.0345(8) -0.0089(6) -0.0136(6) -0.0029(6)
C8 0.0421(8) 0.0449(10) 0.0279(7) -0.0072(7) -0.0157(6) -0.0048(7)
C9 0.0438(9) 0.0381(9) 0.0291(8) 0.0039(6) -0.0171(7) -0.0056(7)
C10 0.0434(9) 0.0363(9) 0.0394(9) 0.0033(7) -0.0200(7) -0.0047(7)
C11 0.0367(8) 0.0360(9) 0.0330(8) -0.0017(6) -0.0143(6) -0.0052(6)
C12 0.0341(8) 0.0342(8) 0.0301(8) -0.0016(6) -0.0109(6) -0.0071(6)
C13 0.0439(9) 0.0376(9) 0.0308(8) -0.0040(6) -0.0172(6) -0.0102(7)
C14 0.0434(9) 0.0324(8) 0.0343(8) -0.0040(6) -0.0142(7) -0.0092(7)
C15 0.0448(9) 0.0393(10) 0.0380(9) -0.0019(7) -0.0171(7) -0.0030(7)

loop_
_atom_type_symbol
_atom_type_description
_atom_type_scat_dispersion_real
_atom_type_scat_dispersion_imag
_atom_type_scat_source
C C 0.0033 0.0016 'International Tables Vol C Tables 4.2.6.8 and 6.1.1.4'
H H 0.0000 0.0000 'International Tables Vol C Tables 4.2.6.8 and 6.1.1.4'
N N 0.0061 0.0033 'International Tables Vol C Tables 4.2.6.8 and 6.1.1.4'
O O 0.0106 0.0060 'International Tables Vol C Tables 4.2.6.8 and 6.1.1.4'
Cu Cu 0.3201 1.2651 'International Tables Vol C Tables 4.2.6.8 and 6.1.1.4'

loop_
_geom_angle_atom_site_label_1
_geom_angle_atom_site_label_2
_geom_angle_atom_site_label_3
_geom_angle
_geom_angle_site_symmetry_1
_geom_angle_site_symmetry_3
O1 Cu1 O1 179.999(1) . 2_757
O1 Cu1 N1 84.53(5) . .
O1 Cu1 N1 95.47(5) 2_757 .
O1 Cu1 N1 95.48(5) . 2_757
O1 Cu1 N1 84.52(5) 2_757 2_757
N1 Cu1 N1 179.999(1) . 2_757
C6 O1 Cu1 111.82(9) . .
C1 N1 C5 119.56(13) . .
C1 N1 Cu1 129.31(11) . .
C5 N1 Cu1 111.13(10) . .
N1 C1 C2 121.82(15) . .
N1 C1 H1 119.1 . .
C2 C1 H1 119.1 . .
C3 C2 C1 119.29(16) . .
C3 C2 H2 120.4 . .
C1 C2 H2 120.4 . .
C2 C3 C4 120.52(15) . .
C2 C3 H3 119.7 . .
C4 C3 H3 119.7 . .
C9 C4 C5 118.05(14) . .
C9 C4 C3 125.72(14) . .
C5 C4 C3 116.23(14) . .
N1 C5 C4 122.58(14) . .
N1 C5 C6 115.03(13) . .
C4 C5 C6 122.39(14) . .
O1 C6 C7 125.43(14) . .
O1 C6 C5 117.44(13) . .
C7 C6 C5 117.12(14) . .
C6 C7 C8 120.45(15) . .
C6 C7 H7 119.8 . .
C8 C7 H7 119.8 . .
C9 C8 C7 122.42(15) . .
C9 C8 H8 118.8 . .
C7 C8 H8 118.8 . .
C8 C9 C4 119.56(14) . .
C8 C9 H9 120.2 . .
C4 C9 H9 120.2 . .
N2 C10 C11 179.1(2) . .
C12 C11 C10 121.72(15) . .
C12 C11 C15 122.11(15) . .
C10 C11 C15 116.14(15) . .
C11 C12 C14 120.98(15) . .
C11 C12 C13 121.00(15) . .
C14 C12 C13 118.02(15) . .
C14 C13 C12 120.71(15) 2_675 .
C14 C13 H13 119.6 2_675 .
C12 C13 H13 119.6 . .
C13 C14 C12 121.28(15) 2_675 .
C13 C14 H14 119.4 2_675 .
C12 C14 H14 119.4 . .
N3 C15 C11 179.1(2) . .

loop_
_geom_bond_atom_site_label_1
_geom_bond_atom_site_label_2
_geom_bond_distance
_geom_bond_site_symmetry_2
Cu1 O1 1.9326(11) .
Cu1 O1 1.9326(11) 2_757
Cu1 N1 1.9533(13) .
Cu1 N1 1.9534(12) 2_757
O1 C6 1.3181(19) .
N1 C1 1.324(2) .
N1 C5 1.3525(19) .
N2 C10 1.145(2) .
N3 C15 1.141(3) .
C1 C2 1.402(2) .
C1 H1 0.9300 .
C2 C3 1.362(3) .
C2 H2 0.9300 .
C3 C4 1.413(2) .
C3 H3 0.9300 .
C4 C9 1.411(2) .
C4 C5 1.412(2) .
C5 C6 1.433(2) .
C6 C7 1.384(2) .
C7 C8 1.407(2) .
C7 H7 0.9300 .
C8 C9 1.370(3) .
C8 H8 0.9300 .
C9 H9 0.9300 .
C10 C11 1.428(2) .
C11 C12 1.377(2) .
C11 C15 1.436(2) .
C12 C14 1.437(2) .
C12 C13 1.445(2) .
C13 C14 1.349(2) 2_675
C13 H13 0.9300 .
C14 C13 1.349(2) 2_675
C14 H14 0.9300 .
